data_1534670
loop_
_publ_author_name
'Gorogotskaya, L.I.'
'Litvin, A.L.'
'Sorokina, S.L.'
'Ostapenko, S.S.'

_publ_section_title
;
 Crystal structure of gallium-germanium x-andalusite
;
_journal_name_full 'Doklady Akademii Nauk SSSR'
_journal_page_first 685
_journal_page_last 688
_journal_volume 313
_journal_year 1990
_chemical_formula_sum 'Ga9.54 Ge2.46 H1.54 O20'
_chemical_name_systematic 'Ga4 (Ga4 (Ga1.54 Ge2.46) O18.46 (O H)1.54)'
_space_group_IT_number 62
_symmetry_space_group_name_Hall '-P 2c 2ab'
_symmetry_space_group_name_H-M 'P b n m'
_cell_angle_alpha 90
_cell_angle_beta 90
_cell_angle_gamma 90
_cell_formula_units_Z 1
_cell_length_a 7.878
_cell_length_b 8.57
_cell_length_c 5.898
_cell_volume 398.200
_citation_journal_id_ASTM DANKAS
_cod_data_source_file Gorogotskaya_DANKAS_1990_1068.cif
_cod_data_source_block H1.54Ga9.54Ge2.46O20
_cod_original_cell_volume 398.2003
_cod_original_sg_symbol_Hall '-P 2ac 2n (z,x,y)'
_cod_original_formula_sum 'H1.54 Ga9.54 Ge2.46 O20'
_cod_database_code 1534670

loop_
_symmetry_equiv_pos_as_xyz
x,y,z
x+1/2,-y+1/2,-z
-x+1/2,y+1/2,-z+1/2
-x,-y,z+1/2
-x,-y,-z
-x-1/2,y-1/2,z
x-1/2,-y-1/2,z-1/2
x,y,-z-1/2

loop_
_atom_site_label
_atom_site_type_symbol
_atom_site_fract_x
_atom_site_fract_y
_atom_site_fract_z
_atom_site_occupancy
_atom_site_U_iso_or_equiv
O3 O-2 0.1777 0.8288 0.5043 1 0.0
Ga3 Ga+3 0.1887 0.7035 0.75 0.385 0.0
Ga2 Ga+3 0.1952 0.2998 0.25 1 0.0
O4 O-2 0.9958 0.4185 0.25 1 0.0
Ge1 Ge+4 0.1887 0.7035 0.75 0.615 0.0
O1 O-2 0.1212 0.1004 0.25 1 0.0
O2 O-2 0.1169 0.1041 0.75 1 0.0
Ga1 Ga+3 0 0 0 1 0.0
